data_4350311
loop_
_publ_author_name
'Chen, Banglin'
'Ma, Shengqian'
'Zapata, Fatima'
'Lobkovsky, Emil B.'
'Yang, Jun'

_publ_section_title
;
 Hydrogen adsorption in an interpenetrated dynamic metal-organic
 framework.
;
_journal_issue 15
_journal_name_full 'Inorganic chemistry'
_journal_page_first 5718
_journal_page_last 5720
_journal_paper_doi 10.1021/ic060437t
_journal_volume 45
_journal_year 2006
_chemical_formula_sum 'C51 H57 N7 O14 Zn2'
_chemical_formula_weight 1122.78
_space_group_IT_number 14
_space_group_name_Hall '-P 2ybc'
_space_group_name_H-M_alt 'P 1 21/c 1'
_symmetry_cell_setting monoclinic
_symmetry_space_group_name_H-M 'P 1 21/c 1'
_atom_sites_solution_hydrogens mixed
_atom_sites_solution_primary direct
_atom_sites_solution_secondary difmap
_audit_creation_method SHELXL-97
_cell_angle_alpha 90.00
_cell_angle_beta 92.6150(10)
_cell_angle_gamma 90.00
_cell_formula_units_Z 4
_cell_length_a 16.1578(5)
_cell_length_b 18.8070(6)
_cell_length_c 18.1039(5)
_cell_measurement_reflns_used 9219
_cell_measurement_temperature 173(2)
_cell_measurement_theta_max 26.76
_cell_measurement_theta_min 2.25
_cell_volume 5495.7(3)
_computing_cell_refinement 'Bruker SAINT+'
_computing_data_collection 'Bruker Apex2'
_computing_data_reduction 'Bruker SAINT+'
_computing_molecular_graphics 'Bruker SHELXTL'
_computing_publication_material 'Bruker SHELXTL'
_computing_structure_refinement 'SHELXL-97 (Sheldrick, 1997)'
_computing_structure_solution 'SHELXS-97 (Sheldrick, 1990)'
_diffrn_ambient_temperature 173(2)
_diffrn_measured_fraction_theta_full 0.998
_diffrn_measured_fraction_theta_max 0.998
_diffrn_measurement_device_type 'Bruker X8 APEX II diffractometer'
_diffrn_measurement_method 'phi and omega scans'
_diffrn_radiation_monochromator graphite
_diffrn_radiation_source 'fine-focus sealed tube'
_diffrn_radiation_type MoK\a
_diffrn_radiation_wavelength 0.71073
_diffrn_reflns_av_R_equivalents 0.0529
_diffrn_reflns_av_sigmaI/netI 0.0562
_diffrn_reflns_limit_h_max 21
_diffrn_reflns_limit_h_min -22
_diffrn_reflns_limit_k_max 26
_diffrn_reflns_limit_k_min -25
_diffrn_reflns_limit_l_max 25
_diffrn_reflns_limit_l_min -25
_diffrn_reflns_number 111332
_diffrn_reflns_theta_full 30.43
_diffrn_reflns_theta_max 30.43
_diffrn_reflns_theta_min 1.56
_exptl_absorpt_coefficient_mu 0.941
_exptl_absorpt_correction_T_max 0.9544
_exptl_absorpt_correction_T_min 0.7654
_exptl_absorpt_correction_type multi-scan
_exptl_crystal_colour colourless
_exptl_crystal_density_diffrn 1.357
_exptl_crystal_density_meas 0
_exptl_crystal_density_method 'not measured'
_exptl_crystal_description block
_exptl_crystal_F_000 2336
_exptl_crystal_size_max 0.30
_exptl_crystal_size_mid 0.10
_exptl_crystal_size_min 0.05
_refine_diff_density_max 0.977
_refine_diff_density_min -0.782
_refine_diff_density_rms 0.090
_refine_ls_extinction_method none
_refine_ls_goodness_of_fit_ref 1.048
_refine_ls_hydrogen_treatment mixed
_refine_ls_matrix_type full
_refine_ls_number_parameters 755
_refine_ls_number_reflns 16622
_refine_ls_number_restraints 0
_refine_ls_restrained_S_all 1.048
_refine_ls_R_factor_all 0.1043
_refine_ls_R_factor_gt 0.0477
_refine_ls_shift/su_max 1.723
_refine_ls_shift/su_mean 0.086
_refine_ls_structure_factor_coef Fsqd
_refine_ls_weighting_details 'calc w=1/[\s^2^(Fo^2^)+(0.0713P)^2^+4.4462P] where P=(Fo^2^+2Fc^2^)/3'
_refine_ls_weighting_scheme calc
_refine_ls_wR_factor_gt 0.1331
_refine_ls_wR_factor_ref 0.1564
_reflns_number_gt 9245
_reflns_number_total 16622
_reflns_threshold_expression >2sigma(I)
_cod_data_source_file ic060437tsi20060314_024227.cif
_cod_data_source_block MOF_1
_cod_depositor_comments
;
The following automatic conversions were performed:

data item '_symmetry_cell_setting' value 'Monoclinic' was changed to
'monoclinic' in accordance with the
/home/saulius/struct/COD-crude-data/automatic-downloads/DataCite-retrospective/ACS/depositions/lib/dictionaries/cif_core.dic
dictionary named 'cif_core.dic' version 2.4.2 last updated on
2011-04-26.

Automatic conversion script
Id: cif_fix_values 6909 2019-04-08 15:41:33Z antanas 
;
_cod_original_sg_symbol_H-M P2(1)/c
_cod_database_code 4350311

loop_
_symmetry_equiv_pos_as_xyz
'x, y, z'
'-x, y+1/2, -z+1/2'
'-x, -y, -z'
'x, -y-1/2, z-1/2'

loop_
_atom_site_label
_atom_site_type_symbol
_atom_site_fract_x
_atom_site_fract_y
_atom_site_fract_z
_atom_site_U_iso_or_equiv
_atom_site_adp_type
_atom_site_occupancy
_atom_site_symmetry_multiplicity
_atom_site_calc_flag
_atom_site_refinement_flags
Zn1 Zn 0.365450(16) 0.500204(14) 0.672337(14) 0.01350(8) Uani 1 1 d .
Zn2 Zn 0.185789(16) 0.499222(14) 0.642175(14) 0.01350(8) Uani 1 1 d .
O1 O 0.35299(11) 0.43006(10) 0.58538(10) 0.0247(4) Uani 1 1 d .
O2 O 0.21681(11) 0.40897(10) 0.58767(10) 0.0240(4) Uani 1 1 d .
O3 O 0.19566(11) 0.05862(10) 0.23839(10) 0.0242(4) Uani 1 1 d .
O4 O 0.33257(11) 0.07848(10) 0.24070(10) 0.0250(4) Uani 1 1 d .
O5 O 0.21963(11) 0.55900(10) 0.55467(10) 0.0231(4) Uani 1 1 d .
O6 O 0.35003(11) 0.57980(10) 0.59650(10) 0.0242(4) Uani 1 1 d .
O7 O 0.33228(12) 0.92914(10) 0.24993(10) 0.0264(4) Uani 1 1 d .
O8 O 0.20172(12) 0.91174(10) 0.20613(10) 0.0262(4) Uani 1 1 d .
N1 N 0.06133(13) 0.50078(11) 0.62619(12) 0.0198(4) Uani 1 1 d .
N2 N -0.50949(13) 0.49931(11) 0.67592(12) 0.0204(4) Uani 1 1 d .
C1 C 0.28823(16) 0.39592(13) 0.56651(14) 0.0198(5) Uani 1 1 d .
C2 C 0.29743(16) 0.33538(14) 0.51359(14) 0.0211(5) Uani 1 1 d .
C3 C 0.37661(18) 0.31953(16) 0.48701(17) 0.0288(6) Uani 1 1 d .
H3 H 0.424(2) 0.347(2) 0.505(2) 0.059(11) Uiso 1 1 d .
C4 C 0.38545(18) 0.26749(17) 0.43594(17) 0.0330(7) Uani 1 1 d .
H4 H 0.442(2) 0.2567(17) 0.4136(17) 0.039(9) Uiso 1 1 d .
C5 C 0.31563(16) 0.22815(14) 0.40841(15) 0.0231(6) Uani 1 1 d .
C6 C 0.32180(17) 0.17624(15) 0.35279(15) 0.0251(6) Uani 1 1 d .
H6 H 0.371(2) 0.1642(18) 0.3335(18) 0.040(9) Uiso 1 1 d .
C7 C 0.25303(16) 0.14035(14) 0.32510(14) 0.0227(6) Uani 1 1 d .
C8 C 0.17517(18) 0.15333(16) 0.35499(16) 0.0294(7) Uani 1 1 d .
H8 H 0.127(2) 0.1270(17) 0.3354(17) 0.036(9) Uiso 1 1 d .
C9 C 0.16721(18) 0.20251(17) 0.40946(17) 0.0315(7) Uani 1 1 d .
H9 H 0.115(2) 0.2112(17) 0.4312(18) 0.040(9) Uiso 1 1 d .
C10 C 0.23665(16) 0.24230(15) 0.43684(15) 0.0237(6) Uani 1 1 d .
C11 C 0.22985(17) 0.29658(15) 0.48977(15) 0.0250(6) Uani 1 1 d .
H11 H 0.1746(18) 0.3072(15) 0.5130(15) 0.024(7) Uiso 1 1 d .
C12 C 0.26101(16) 0.08799(13) 0.26341(14) 0.0207(5) Uani 1 1 d .
C13 C 0.28810(15) 0.59148(13) 0.55428(13) 0.0185(5) Uani 1 1 d .
C14 C 0.29619(16) 0.64958(14) 0.49862(14) 0.0200(5) Uani 1 1 d .
C15 C 0.37128(18) 0.68787(16) 0.49637(16) 0.0289(6) Uani 1 1 d .
H15 H 0.415(2) 0.6775(17) 0.5308(18) 0.036(9) Uiso 1 1 d .
C16 C 0.37928(18) 0.74275(16) 0.44900(16) 0.0298(7) Uani 1 1 d .
H16 H 0.430(2) 0.7712(18) 0.4503(18) 0.043(9) Uiso 1 1 d .
C17 C 0.31282(16) 0.76267(14) 0.39948(15) 0.0226(6) Uani 1 1 d .
C18 C 0.31910(17) 0.81957(15) 0.34906(15) 0.0238(6) Uani 1 1 d .
H18 H 0.3686(19) 0.8496(16) 0.3514(16) 0.028(8) Uiso 1 1 d .
C19 C 0.25403(17) 0.83751(14) 0.30175(15) 0.0245(6) Uani 1 1 d .
C20 C 0.17910(18) 0.79927(17) 0.30354(17) 0.0327(7) Uani 1 1 d .
H20 H 0.137(2) 0.8087(16) 0.2671(17) 0.035(9) Uiso 1 1 d .
C21 C 0.17043(19) 0.74435(17) 0.35126(17) 0.0333(7) Uani 1 1 d .
H21 H 0.116(2) 0.7183(17) 0.3528(17) 0.039(9) Uiso 1 1 d .
C22 C 0.23729(16) 0.72415(14) 0.40050(15) 0.0240(6) Uani 1 1 d .
C23 C 0.23080(17) 0.66775(14) 0.45144(15) 0.0229(6) Uani 1 1 d .
H23 H 0.1783(17) 0.6413(15) 0.4514(15) 0.024(7) Uiso 1 1 d .
C24 C 0.26365(17) 0.89771(14) 0.24867(14) 0.0221(6) Uani 1 1 d .
C25 C 0.01584(18) 0.45531(17) 0.66387(19) 0.0339(7) Uani 1 1 d .
H25 H 0.0441(19) 0.4242(17) 0.6923(17) 0.034(9) Uiso 1 1 d .
C26 C -0.06942(18) 0.45606(18) 0.6605(2) 0.0376(8) Uani 1 1 d .
H26 H -0.102(2) 0.426(2) 0.688(2) 0.066(12) Uiso 1 1 d .
C27 C -0.11141(16) 0.50602(14) 0.61629(16) 0.0243(6) Uani 1 1 d .
C28 C -0.20185(17) 0.51119(16) 0.61379(18) 0.0283(6) Uani 1 1 d .
H28 H -0.226(2) 0.5324(19) 0.569(2) 0.048(10) Uiso 1 1 d .
C29 C -0.24771(19) 0.48736(19) 0.66722(19) 0.0353(8) Uani 1 1 d .
H29 H -0.225(2) 0.4686(18) 0.7109(19) 0.040(9) Uiso 1 1 d .
C30 C -0.33810(17) 0.49170(16) 0.66835(16) 0.0284(6) Uani 1 1 d .
C31 C -0.37709(19) 0.4791(2) 0.73385(18) 0.0399(8) Uani 1 1 d .
H31 H -0.344(3) 0.468(2) 0.772(2) 0.074(13) Uiso 1 1 d .
C32 C -0.46177(18) 0.48359(19) 0.73538(18) 0.0332(7) Uani 1 1 d .
H32 H -0.485(3) 0.475(2) 0.776(2) 0.065(12) Uiso 1 1 d .
C33 C -0.47193(18) 0.51099(16) 0.61237(16) 0.0277(6) Uani 1 1 d .
H33 H -0.504(2) 0.5191(16) 0.5714(18) 0.028(8) Uiso 1 1 d .
C34 C -0.38830(17) 0.50775(16) 0.60634(17) 0.0294(7) Uani 1 1 d .
H33 H -0.371(2) 0.5150(16) 0.5612(19) 0.032(9) Uiso 1 1 d .
C35 C -0.06393(17) 0.55072(18) 0.57478(17) 0.0321(7) Uani 1 1 d .
H35 H -0.0857(19) 0.5842(17) 0.5426(17) 0.034(8) Uiso 1 1 d .
C36 C 0.02119(17) 0.54699(16) 0.58158(16) 0.0283(6) Uani 1 1 d .
H36 H 0.0537(18) 0.5791(16) 0.5553(16) 0.026(8) Uiso 1 1 d .
O1S O -0.1621(4) 0.0846(4) 0.3218(3) 0.185(3) Uani 1 1 d .
O2S O 0.5121(3) 0.4133(2) 0.9097(3) 0.1148(15) Uani 1 1 d .
O3S O 0.5582(3) 0.6533(2) 0.8139(3) 0.1310(17) Uani 1 1 d .
O4S O 0.0414(3) 0.2798(2) 0.7017(3) 0.1245(19) Uani 1 1 d .
O5S O 0.0050(4) -0.1675(3) 0.4812(3) 0.173(3) Uani 1 1 d .
N1S N -0.1515(4) 0.1930(3) 0.3701(3) 0.1138(19) Uani 1 1 d .
N2S N 0.4029(3) 0.4508(2) 0.9765(2) 0.0777(12) Uani 1 1 d .
N3S N 0.4920(2) 0.74547(17) 0.7608(2) 0.0620(10) Uani 1 1 d .
N4S N 0.1552(3) 0.2114(2) 0.7156(2) 0.0752(11) Uani 1 1 d .
N5S N 0.0394(8) -0.0711(3) 0.4133(4) 0.220(5) Uani 1 1 d .
C1S C -0.2316(7) 0.1882(8) 0.4021(7) 0.295(9) Uani 1 1 d .
H1SB H -0.2585 0.1436 0.3866 0.442 Uiso 1 1 calc R
H1SC H -0.2660 0.2285 0.3852 0.442 Uiso 1 1 calc R
H1SD H -0.2245 0.1893 0.4561 0.442 Uiso 1 1 calc R
C2S C -0.1082(6) 0.2613(4) 0.3914(4) 0.155(3) Uani 1 1 d .
H2SA H -0.0563 0.2648 0.3657 0.232 Uiso 1 1 calc R
H2SB H -0.0962 0.2620 0.4449 0.232 Uiso 1 1 calc R
H2SC H -0.1440 0.3017 0.3774 0.232 Uiso 1 1 calc R
C3S C -0.1088(9) 0.1504(5) 0.3358(4) 0.227(7) Uani 1 1 d .
H3SA H -0.0537 0.1575 0.3212 0.273 Uiso 1 1 calc R
C4S C 0.4698(5) 0.4081(3) 0.9645(4) 0.109(2) Uani 1 1 d .
H4SA H 0.4843 0.3727 1.0002 0.131 Uiso 1 1 calc R
C5S C 0.3807(5) 0.5034(3) 0.9248(3) 0.112(2) Uani 1 1 d .
H5SA H 0.4209 0.5041 0.8859 0.168 Uiso 1 1 calc R
H5SB H 0.3803 0.5498 0.9494 0.168 Uiso 1 1 calc R
H5SC H 0.3254 0.4932 0.9029 0.168 Uiso 1 1 calc R
C6S C 0.3557(6) 0.4387(5) 1.0393(4) 0.166(4) Uani 1 1 d .
H6SA H 0.3106 0.4735 1.0401 0.249 Uiso 1 1 calc R
H6SB H 0.3913 0.4436 1.0842 0.249 Uiso 1 1 calc R
H6SC H 0.3324 0.3906 1.0369 0.249 Uiso 1 1 calc R
C7S C 0.5106(3) 0.6777(3) 0.7664(3) 0.0815(15) Uani 1 1 d .
H7SA H 0.4854 0.6458 0.7314 0.098 Uiso 1 1 calc R
C8S C 0.4300(3) 0.7693(3) 0.7073(3) 0.0892(16) Uani 1 1 d .
H8SA H 0.4124 0.7294 0.6755 0.134 Uiso 1 1 calc R
H8SB H 0.4529 0.8071 0.6771 0.134 Uiso 1 1 calc R
H8SC H 0.3823 0.7877 0.7329 0.134 Uiso 1 1 calc R
C9S C 0.5251(3) 0.7972(3) 0.8117(3) 0.0890(18) Uani 1 1 d .
H9SA H 0.5670 0.7748 0.8450 0.134 Uiso 1 1 calc R
H9SB H 0.4804 0.8164 0.8406 0.134 Uiso 1 1 calc R
H9SC H 0.5506 0.8358 0.7844 0.134 Uiso 1 1 calc R
C10S C 0.1145(5) 0.2669(3) 0.6889(3) 0.104(2) Uani 1 1 d .
H10A H 0.1427 0.2988 0.6582 0.125 Uiso 1 1 calc R
C11S C 0.2434(5) 0.2034(4) 0.6975(5) 0.159(3) Uani 1 1 d .
H11A H 0.2584 0.2412 0.6634 0.238 Uiso 1 1 calc R
H11B H 0.2514 0.1570 0.6742 0.238 Uiso 1 1 calc R
H11C H 0.2785 0.2066 0.7429 0.238 Uiso 1 1 calc R
C12S C 0.1207(5) 0.1621(3) 0.7646(3) 0.123(2) Uani 1 1 d .
H12A H 0.0623 0.1737 0.7707 0.185 Uiso 1 1 calc R
H12B H 0.1509 0.1645 0.8127 0.185 Uiso 1 1 calc R
H12C H 0.1251 0.1140 0.7443 0.185 Uiso 1 1 calc R
C13S C 0.0114(6) -0.1293(5) 0.4294(5) 0.157(3) Uani 1 1 d .
H13A H -0.0133 -0.1511 0.3864 0.189 Uiso 1 1 calc R
C14S C 0.0400(6) -0.0336(5) 0.3480(5) 0.185(4) Uani 1 1 d .
H14A H -0.0111 -0.0435 0.3185 0.278 Uiso 1 1 calc R
H14B H 0.0879 -0.0481 0.3203 0.278 Uiso 1 1 calc R
H14C H 0.0435 0.0174 0.3588 0.278 Uiso 1 1 calc R
C15S C 0.1309(14) -0.0426(14) 0.4633(14) 0.58(2) Uani 1 1 d .
H15A H 0.1344 -0.0658 0.5118 0.872 Uiso 1 1 calc R
H15B H 0.1292 0.0091 0.4699 0.872 Uiso 1 1 calc R
H15C H 0.1795 -0.0553 0.4357 0.872 Uiso 1 1 calc R
O1W O -0.0092(3) 0.6866(3) 0.4640(3) 0.1517(19) Uani 1 1 d .

loop_
_atom_site_aniso_label
_atom_site_aniso_U_11
_atom_site_aniso_U_22
_atom_site_aniso_U_33
_atom_site_aniso_U_23
_atom_site_aniso_U_13
_atom_site_aniso_U_12
Zn1 0.01171(13) 0.01331(14) 0.01552(13) -0.00022(11) 0.00112(10) -0.00019(11)
Zn2 0.01127(13) 0.01366(14) 0.01559(13) 0.00023(12) 0.00090(10) 0.00045(12)
O1 0.0245(10) 0.0251(10) 0.0247(9) -0.0101(8) 0.0046(8) -0.0041(8)
O2 0.0238(10) 0.0206(10) 0.0281(10) -0.0070(8) 0.0057(8) 0.0002(8)
O3 0.0241(10) 0.0266(10) 0.0219(9) -0.0080(8) -0.0002(7) -0.0033(8)
O4 0.0255(10) 0.0238(10) 0.0262(10) -0.0091(8) 0.0065(8) -0.0031(8)
O5 0.0221(10) 0.0242(10) 0.0231(9) 0.0066(8) 0.0013(7) -0.0044(8)
O6 0.0219(10) 0.0225(10) 0.0281(10) 0.0103(8) -0.0012(8) 0.0004(8)
O7 0.0281(11) 0.0246(10) 0.0264(10) 0.0092(8) -0.0007(8) -0.0050(8)
O8 0.0300(11) 0.0218(10) 0.0265(10) 0.0082(8) -0.0010(8) 0.0003(8)
N1 0.0136(10) 0.0210(11) 0.0248(11) 0.0006(10) 0.0013(8) 0.0010(9)
N2 0.0159(10) 0.0225(11) 0.0230(10) 0.0002(10) 0.0018(8) -0.0012(9)
C1 0.0220(14) 0.0182(13) 0.0193(12) -0.0022(10) 0.0018(10) -0.0006(11)
C2 0.0200(13) 0.0199(13) 0.0236(13) -0.0061(10) 0.0019(10) 0.0005(10)
C3 0.0192(14) 0.0313(16) 0.0361(16) -0.0166(13) 0.0031(12) -0.0046(12)
C4 0.0195(14) 0.0393(18) 0.0409(17) -0.0225(14) 0.0083(12) -0.0050(13)
C5 0.0184(13) 0.0251(14) 0.0257(13) -0.0109(11) 0.0016(10) 0.0002(11)
C6 0.0205(14) 0.0266(15) 0.0284(14) -0.0110(12) 0.0033(11) 0.0006(12)
C7 0.0231(14) 0.0217(13) 0.0233(13) -0.0061(11) 0.0021(10) -0.0005(11)
C8 0.0204(14) 0.0342(17) 0.0335(16) -0.0137(13) 0.0010(12) -0.0037(12)
C9 0.0201(14) 0.0381(17) 0.0369(16) -0.0176(14) 0.0073(12) -0.0038(13)
C10 0.0209(13) 0.0241(14) 0.0261(14) -0.0095(11) 0.0027(11) -0.0008(11)
C11 0.0232(14) 0.0251(14) 0.0267(14) -0.0078(12) 0.0023(11) 0.0021(11)
C12 0.0256(14) 0.0167(13) 0.0199(12) -0.0029(10) 0.0028(10) 0.0005(11)
C13 0.0213(13) 0.0157(12) 0.0190(12) 0.0031(10) 0.0047(10) 0.0023(10)
C14 0.0191(13) 0.0196(13) 0.0217(12) 0.0053(10) 0.0030(10) 0.0012(10)
C15 0.0238(15) 0.0310(16) 0.0314(15) 0.0126(13) -0.0030(12) -0.0039(12)
C16 0.0217(15) 0.0308(16) 0.0366(16) 0.0142(13) -0.0029(12) -0.0076(12)
C17 0.0208(14) 0.0223(13) 0.0247(13) 0.0055(11) 0.0028(11) -0.0013(11)
C18 0.0248(15) 0.0215(14) 0.0252(14) 0.0085(11) 0.0030(11) -0.0023(11)
C19 0.0273(14) 0.0199(13) 0.0266(14) 0.0060(11) 0.0041(11) -0.0011(11)
C20 0.0257(15) 0.0351(17) 0.0365(17) 0.0169(14) -0.0065(13) -0.0038(13)
C21 0.0247(15) 0.0352(17) 0.0393(17) 0.0178(14) -0.0077(13) -0.0100(13)
C22 0.0207(13) 0.0233(14) 0.0280(14) 0.0081(11) -0.0004(11) -0.0023(11)
C23 0.0208(13) 0.0225(14) 0.0256(14) 0.0073(11) 0.0013(10) -0.0046(11)
C24 0.0270(14) 0.0178(13) 0.0217(13) 0.0038(10) 0.0042(11) -0.0003(11)
C25 0.0180(14) 0.0353(18) 0.0482(19) 0.0182(15) 0.0006(13) -0.0004(13)
C26 0.0177(14) 0.0383(18) 0.057(2) 0.0184(16) 0.0041(14) -0.0041(13)
C27 0.0133(12) 0.0299(15) 0.0298(14) -0.0022(12) 0.0019(10) 0.0015(11)
C28 0.0153(13) 0.0349(18) 0.0345(16) -0.0006(13) -0.0015(11) 0.0015(11)
C29 0.0147(13) 0.055(2) 0.0358(17) 0.0050(15) -0.0008(12) 0.0003(13)
C30 0.0149(12) 0.0406(18) 0.0297(14) 0.0009(13) 0.0018(10) 0.0014(12)
C31 0.0207(15) 0.070(2) 0.0287(16) 0.0116(16) -0.0023(12) 0.0035(15)
C32 0.0174(14) 0.055(2) 0.0273(15) 0.0069(14) 0.0023(12) -0.0003(13)
C33 0.0185(13) 0.0410(19) 0.0234(14) 0.0054(12) -0.0006(11) 0.0005(12)
C34 0.0172(13) 0.0452(19) 0.0261(14) 0.0044(13) 0.0037(11) 0.0002(13)
C35 0.0197(14) 0.0404(18) 0.0361(16) 0.0129(14) 0.0017(12) 0.0057(13)
C36 0.0197(14) 0.0332(16) 0.0324(15) 0.0104(13) 0.0043(11) 0.0018(12)
O1S 0.210(6) 0.233(7) 0.110(4) -0.080(4) -0.017(4) 0.093(5)
O2S 0.139(4) 0.113(4) 0.090(3) -0.025(3) -0.008(3) -0.006(3)
O3S 0.110(3) 0.089(3) 0.192(5) 0.022(3) -0.022(3) 0.006(3)
O4S 0.103(3) 0.079(3) 0.185(5) 0.015(3) -0.069(3) -0.007(3)
O5S 0.220(6) 0.153(5) 0.152(5) 0.080(4) 0.081(4) 0.032(4)
N1S 0.125(4) 0.132(5) 0.082(3) -0.030(3) -0.018(3) 0.064(4)
N2S 0.104(3) 0.062(3) 0.066(3) 0.005(2) -0.014(2) 0.001(2)
N3S 0.068(2) 0.044(2) 0.075(2) -0.0041(18) 0.025(2) -0.0172(18)
N4S 0.106(3) 0.060(2) 0.059(2) 0.0035(19) 0.001(2) -0.010(2)
N5S 0.468(16) 0.078(4) 0.123(5) 0.024(4) 0.112(8) -0.016(6)
C1S 0.195(11) 0.40(2) 0.284(15) -0.193(15) 0.006(10) 0.135(13)
C2S 0.268(11) 0.099(5) 0.094(5) -0.016(4) -0.029(6) 0.044(6)
C3S 0.49(2) 0.117(7) 0.077(5) -0.038(5) 0.001(8) 0.135(10)
C4S 0.152(7) 0.074(4) 0.097(5) -0.003(4) -0.051(5) -0.022(4)
C5S 0.173(7) 0.085(4) 0.075(4) 0.009(3) -0.040(4) 0.000(4)
C6S 0.222(9) 0.194(9) 0.083(5) 0.028(5) 0.020(5) -0.070(7)
C7S 0.074(3) 0.054(3) 0.117(5) 0.000(3) 0.011(3) -0.009(3)
C8S 0.085(4) 0.095(4) 0.090(4) 0.020(3) 0.031(3) 0.001(3)
C9S 0.108(4) 0.073(3) 0.089(4) -0.026(3) 0.045(3) -0.047(3)
C10S 0.170(7) 0.058(3) 0.080(4) 0.016(3) -0.054(4) -0.036(4)
C11S 0.118(6) 0.167(8) 0.195(9) -0.085(7) 0.040(6) -0.005(5)
C12S 0.209(7) 0.072(4) 0.088(4) 0.030(3) -0.005(4) -0.021(4)
C13S 0.216(9) 0.133(7) 0.128(7) 0.030(6) 0.065(6) -0.041(7)
C14S 0.233(11) 0.136(7) 0.192(9) 0.079(7) 0.066(8) -0.006(7)
C15S 0.50(3) 0.67(4) 0.56(4) 0.06(4) -0.13(3) -0.40(3)
O1W 0.119(4) 0.166(5) 0.171(5) 0.042(4) 0.013(3) -0.018(3)

loop_
_atom_type_symbol
_atom_type_description
_atom_type_scat_dispersion_real
_atom_type_scat_dispersion_imag
_atom_type_scat_source
C C 0.0033 0.0016 'International Tables Vol C Tables 4.2.6.8 and 6.1.1.4'
H H 0.0000 0.0000 'International Tables Vol C Tables 4.2.6.8 and 6.1.1.4'
N N 0.0061 0.0033 'International Tables Vol C Tables 4.2.6.8 and 6.1.1.4'
O O 0.0106 0.0060 'International Tables Vol C Tables 4.2.6.8 and 6.1.1.4'
Zn Zn 0.2839 1.4301 'International Tables Vol C Tables 4.2.6.8 and 6.1.1.4'

loop_
_geom_angle_atom_site_label_1
_geom_angle_atom_site_label_2
_geom_angle_atom_site_label_3
_geom_angle
_geom_angle_site_symmetry_1
_geom_angle_site_symmetry_3
O4 Zn1 N2 105.40(8) 4_566 1_655
O4 Zn1 O7 88.30(8) 4_566 4_576
N2 Zn1 O7 106.23(8) 1_655 4_576
O4 Zn1 O6 157.65(7) 4_566 .
N2 Zn1 O6 96.84(8) 1_655 .
O7 Zn1 O6 87.55(8) 4_576 .
O4 Zn1 O1 88.84(8) 4_566 .
N2 Zn1 O1 94.71(8) 1_655 .
O7 Zn1 O1 158.87(8) 4_576 .
O6 Zn1 O1 87.18(8) . .
O4 Zn1 Zn2 79.81(5) 4_566 .
N2 Zn1 Zn2 171.07(6) 1_655 .
O7 Zn1 Zn2 80.91(5) 4_576 .
O6 Zn1 Zn2 77.85(5) . .
O1 Zn1 Zn2 77.98(5) . .
N1 Zn2 O2 102.01(8) . .
N1 Zn2 O5 100.45(8) . .
O2 Zn2 O5 90.14(7) . .
N1 Zn2 O8 99.67(8) . 4_576
O2 Zn2 O8 158.25(8) . 4_576
O5 Zn2 O8 87.54(8) . 4_576
N1 Zn2 O3 99.65(8) . 4_566
O2 Zn2 O3 87.60(8) . 4_566
O5 Zn2 O3 159.80(7) . 4_566
O8 Zn2 O3 87.17(7) 4_576 4_566
N1 Zn2 Zn1 177.23(6) . .
O2 Zn2 Zn1 80.33(5) . .
O5 Zn2 Zn1 80.95(5) . .
O8 Zn2 Zn1 77.95(5) 4_576 .
O3 Zn2 Zn1 78.89(5) 4_566 .
C1 O1 Zn1 125.79(16) . .
C1 O2 Zn2 124.05(16) . .
C12 O3 Zn2 124.72(16) . 4_565
C12 O4 Zn1 125.26(16) . 4_565
C13 O5 Zn2 122.47(16) . .
C13 O6 Zn1 127.61(16) . .
C24 O7 Zn1 123.92(17) . 4_575
C24 O8 Zn2 126.31(17) . 4_575
C36 N1 C25 117.6(2) . .
C36 N1 Zn2 123.34(18) . .
C25 N1 Zn2 119.04(19) . .
C32 N2 C33 117.5(2) . .
C32 N2 Zn1 124.81(19) . 1_455
C33 N2 Zn1 117.50(18) . 1_455
O2 C1 O1 125.5(2) . .
O2 C1 C2 117.5(2) . .
O1 C1 C2 117.0(2) . .
C11 C2 C3 120.0(2) . .
C11 C2 C1 120.4(2) . .
C3 C2 C1 119.6(2) . .
C4 C3 C2 120.4(3) . .
C3 C4 C5 120.5(3) . .
C6 C5 C4 122.1(2) . .
C6 C5 C10 118.8(2) . .
C4 C5 C10 119.1(2) . .
C7 C6 C5 121.2(3) . .
C6 C7 C8 119.6(2) . .
C6 C7 C12 119.9(2) . .
C8 C7 C12 120.5(2) . .
C9 C8 C7 120.6(3) . .
C8 C9 C10 120.8(3) . .
C11 C10 C9 122.3(2) . .
C11 C10 C5 118.8(2) . .
C9 C10 C5 118.9(2) . .
C2 C11 C10 121.1(2) . .
O4 C12 O3 126.1(2) . .
O4 C12 C7 116.7(2) . .
O3 C12 C7 117.2(2) . .
O6 C13 O5 126.0(2) . .
O6 C13 C14 116.6(2) . .
O5 C13 C14 117.4(2) . .
C23 C14 C15 119.5(2) . .
C23 C14 C13 120.9(2) . .
C15 C14 C13 119.5(2) . .
C16 C15 C14 121.0(3) . .
C15 C16 C17 120.8(3) . .
C18 C17 C22 118.8(2) . .
C18 C17 C16 122.3(2) . .
C22 C17 C16 118.9(2) . .
C19 C18 C17 121.0(3) . .
C18 C19 C20 119.8(2) . .
C18 C19 C24 119.3(2) . .
C20 C19 C24 121.0(2) . .
C21 C20 C19 121.1(3) . .
C20 C21 C22 120.3(3) . .
C23 C22 C21 122.2(2) . .
C23 C22 C17 118.8(2) . .
C21 C22 C17 119.0(2) . .
C14 C23 C22 121.0(2) . .
O7 C24 O8 126.0(2) . .
O7 C24 C19 117.5(2) . .
O8 C24 C19 116.5(2) . .
N1 C25 C26 122.9(3) . .
C25 C26 C27 119.6(3) . .
C35 C27 C26 117.1(3) . .
C35 C27 C28 121.4(3) . .
C26 C27 C28 121.5(3) . .
C29 C28 C27 123.1(3) . .
C28 C29 C30 125.7(3) . .
C34 C30 C31 117.2(3) . .
C34 C30 C29 123.2(3) . .
C31 C30 C29 119.6(3) . .
C32 C31 C30 119.9(3) . .
N2 C32 C31 122.7(3) . .
N2 C33 C34 123.4(3) . .
C33 C34 C30 119.4(3) . .
C36 C35 C27 119.8(3) . .
N1 C36 C35 122.9(3) . .
C3S N1S C1S 133.6(10) . .
C3S N1S C2S 114.6(9) . .
C1S N1S C2S 111.4(7) . .
C4S N2S C5S 119.2(6) . .
C4S N2S C6S 119.4(6) . .
C5S N2S C6S 121.4(6) . .
C7S N3S C9S 122.3(5) . .
C7S N3S C8S 120.4(5) . .
C9S N3S C8S 116.9(4) . .
C10S N4S C12S 123.1(6) . .
C10S N4S C11S 118.0(6) . .
C12S N4S C11S 118.8(6) . .
C13S N5S C14S 132.7(10) . .
C13S N5S C15S 117.1(12) . .
C14S N5S C15S 104.2(10) . .
N1S C3S O1S 106.5(11) . .
O2S C4S N2S 123.4(6) . .
O3S C7S N3S 123.7(6) . .
O4S C10S N4S 123.6(6) . .
O5S C13S N5S 140.7(11) . .

loop_
_geom_bond_atom_site_label_1
_geom_bond_atom_site_label_2
_geom_bond_distance
_geom_bond_site_symmetry_2
Zn1 O4 2.0158(18) 4_566
Zn1 N2 2.019(2) 1_655
Zn1 O7 2.0237(18) 4_576
Zn1 O6 2.0388(17) .
Zn1 O1 2.0568(17) .
Zn1 Zn2 2.9293(4) .
Zn2 N1 2.019(2) .
Zn2 O2 2.0375(18) .
Zn2 O5 2.0375(17) .
Zn2 O8 2.0456(18) 4_576
Zn2 O3 2.0536(17) 4_566
O1 C1 1.261(3) .
O2 C1 1.257(3) .
O3 C12 1.258(3) .
O3 Zn2 2.0536(17) 4_565
O4 C12 1.257(3) .
O4 Zn1 2.0158(18) 4_565
O5 C13 1.264(3) .
O6 C13 1.250(3) .
O7 C24 1.256(3) .
O7 Zn1 2.0236(18) 4_575
O8 C24 1.262(3) .
O8 Zn2 2.0455(18) 4_575
N1 C36 1.334(3) .
N1 C25 1.335(4) .
N2 C32 1.328(4) .
N2 C33 1.343(4) .
N2 Zn1 2.019(2) 1_455
C1 C2 1.500(3) .
C2 C11 1.367(4) .
C2 C3 1.419(4) .
C3 C4 1.358(4) .
C4 C5 1.420(4) .
C5 C6 1.409(4) .
C5 C10 1.423(4) .
C6 C7 1.375(4) .
C7 C8 1.413(4) .
C7 C12 1.499(3) .
C8 C9 1.362(4) .
C9 C10 1.419(4) .
C10 C11 1.408(4) .
C13 C14 1.496(3) .
C14 C23 1.371(4) .
C14 C15 1.413(4) .
C15 C16 1.352(4) .
C16 C17 1.418(4) .
C17 C18 1.413(4) .
C17 C22 1.420(4) .
C18 C19 1.368(4) .
C19 C20 1.410(4) .
C19 C24 1.498(4) .
C20 C21 1.358(4) .
C21 C22 1.421(4) .
C22 C23 1.413(4) .
C25 C26 1.376(4) .
C26 C27 1.391(4) .
C27 C35 1.383(4) .
C27 C28 1.463(4) .
C28 C29 1.323(5) .
C29 C30 1.464(4) .
C30 C34 1.388(4) .
C30 C31 1.388(4) .
C31 C32 1.372(4) .
C33 C34 1.362(4) .
C35 C36 1.377(4) .
O1S C3S 1.523(13) .
O2S C4S 1.234(8) .
O3S C7S 1.217(6) .
O4S C10S 1.238(8) .
O5S C13S 1.189(8) .
N1S C3S 1.242(9) .
N1S C1S 1.444(12) .
N1S C2S 1.505(9) .
N2S C4S 1.372(8) .
N2S C5S 1.398(6) .
N2S C6S 1.416(7) .
N3S C7S 1.313(6) .
N3S C9S 1.427(5) .
N3S C8S 1.433(6) .
N4S C10S 1.313(7) .
N4S C12S 1.415(6) .
N4S C11S 1.484(8) .
N5S C13S 1.225(9) .
N5S C14S 1.375(9) .
N5S C15S 1.780(19) .
